data_7214805
loop_
_publ_author_name
'Zhang, Yu'
'Luo, Xiaobo'
'Yang, Zeli'
'Li, Gang'

_publ_section_title
;
 Metal--organic frameworks constructed from imidazole dicarboxylates
 bearing aromatic substituents at the 2-position
;
_journal_issue 21
_journal_name_full CrystEngComm
_journal_page_first 7382
_journal_paper_doi 10.1039/c2ce25912e
_journal_volume 14
_journal_year 2012
_chemical_formula_moiety 'C42 H26 Cd2 N8 O10, H2 O'
_chemical_formula_sum 'C42 H28 Cd2 N8 O11'
_chemical_formula_weight 1045.52
_chemical_name_systematic
;
?
;
_space_group_crystal_system monoclinic
_space_group_IT_number 14
_space_group_name_Hall '-P 2ybc'
_space_group_name_H-M_alt 'P 1 21/c 1'
_symmetry_space_group_name_Hall '-P 2ybc'
_symmetry_space_group_name_H-M 'P 1 21/c 1'
_atom_sites_solution_hydrogens geom
_atom_sites_solution_primary direct
_atom_sites_solution_secondary difmap
_audit_creation_date 2011-05-16
_audit_creation_method
;
Olex2 1.1
(compiled 2011.02.15 svn.r1672, GUI svn.r3494)
;
_cell_angle_alpha 90.00
_cell_angle_beta 103.1830(10)
_cell_angle_gamma 90.00
_cell_formula_units_Z 4
_cell_length_a 9.4315(11)
_cell_length_b 20.990(3)
_cell_length_c 20.452(2)
_cell_measurement_reflns_used 6033
_cell_measurement_temperature 291.15
_cell_measurement_theta_max 26.041
_cell_measurement_theta_min 2.193
_cell_volume 3942.1(8)
_computing_data_reduction 'SAINT v7.53A (Bruker, 2008)'
_computing_molecular_graphics
;
O. V. Dolomanov, L. J. Bourhis, R. J. Gildea, J. A. K. Howard and H. Puschmann,
OLEX2: a complete structure solution, refinement and analysis program.
J. Appl. Cryst. (2009). 42, 339-341.
;
_computing_publication_material
;
O. V. Dolomanov, L. J. Bourhis, R. J. Gildea, J. A. K. Howard and H. Puschmann,
OLEX2: a complete structure solution, refinement and analysis program.
J. Appl. Cryst. (2009). 42, 339-341.
;
_computing_structure_refinement 'SHELXL-97 (Sheldrick, 1997)'
_computing_structure_solution 'A short history of SHELX (Sheldrick, 2007)'
_diffrn_ambient_temperature 291.15
_diffrn_measured_fraction_theta_full 0.996
_diffrn_measured_fraction_theta_max 0.996
_diffrn_measurement_device_type 'Bruker P4'
_diffrn_measurement_method '\w scans'
_diffrn_radiation_monochromator graphite
_diffrn_radiation_type MoK\a
_diffrn_radiation_wavelength 0.71073
_diffrn_reflns_av_R_equivalents 0.0370
_diffrn_reflns_av_unetI/netI 0.0480
_diffrn_reflns_limit_h_max 11
_diffrn_reflns_limit_h_min -11
_diffrn_reflns_limit_k_max 26
_diffrn_reflns_limit_k_min -14
_diffrn_reflns_limit_l_max 25
_diffrn_reflns_limit_l_min -24
_diffrn_reflns_number 21783
_diffrn_reflns_theta_full 26.42
_diffrn_reflns_theta_max 26.42
_diffrn_reflns_theta_min 1.41
_diffrn_source 'fine-focus sealed tube'
_exptl_absorpt_coefficient_mu 1.154
_exptl_absorpt_correction_T_max 0.8192
_exptl_absorpt_correction_T_min 0.8020
_exptl_absorpt_correction_type multi-scan
_exptl_absorpt_process_details SADABS(2009)
_exptl_crystal_density_diffrn 1.762
_exptl_crystal_density_method 'not measured'
_exptl_crystal_F_000 2080
_exptl_crystal_size_max 0.20
_exptl_crystal_size_mid 0.20
_exptl_crystal_size_min 0.18
_refine_diff_density_max 0.814
_refine_diff_density_min -0.444
_refine_diff_density_rms 0.085
_refine_ls_extinction_method none
_refine_ls_goodness_of_fit_ref 1.026
_refine_ls_hydrogen_treatment constr
_refine_ls_matrix_type full
_refine_ls_number_parameters 570
_refine_ls_number_reflns 8080
_refine_ls_number_restraints 3
_refine_ls_restrained_S_all 1.028
_refine_ls_R_factor_all 0.0521
_refine_ls_R_factor_gt 0.0357
_refine_ls_shift/su_max 0.002
_refine_ls_shift/su_mean 0.000
_refine_ls_structure_factor_coef Fsqd
_refine_ls_weighting_details 'calc w=1/[\s^2^(Fo^2^)+(0.0432P)^2^+0.6311P] where P=(Fo^2^+2Fc^2^)/3'
_refine_ls_weighting_scheme calc
_refine_ls_wR_factor_gt 0.0834
_refine_ls_wR_factor_ref 0.0909
_reflns_number_gt 6252
_reflns_number_total 8080
_reflns_threshold_expression >2sigma(I)
_cod_data_source_file c2ce25912e.txt
_cod_data_source_block a
_cod_depositor_comments
;
The following automatic conversions were performed:

'_refine_ls_hydrogen_treatment' value 'CONSTR' changed to 'constr'
according to
/usr/data/users/saulius/automatic-downloads/retrospective/RSC/lib/dictionaries/cif_core.dic
dictionary named 'cif_core.dic' version 2.4.2 from 2011-04-26.

Automatic conversion script
Id: cif_fix_values 2281 2013-09-26 08:29:07Z andrius 
;
_cod_original_cell_volume 3942.3(8)
_cod_database_code 7214805

loop_
_space_group_symop_id
_space_group_symop_operation_xyz
1 'x, y, z'
2 '-x, y+1/2, -z+1/2'
3 '-x, -y, -z'
4 'x, -y-1/2, z-1/2'

loop_
_atom_site_label
_atom_site_type_symbol
_atom_site_fract_x
_atom_site_fract_y
_atom_site_fract_z
_atom_site_U_iso_or_equiv
_atom_site_adp_type
_atom_site_occupancy
_atom_site_symmetry_multiplicity
_atom_site_calc_flag
_atom_site_refinement_flags
Cd1 Cd 0.73608(3) 0.771373(12) 0.062081(13) 0.03183(9) Uani 1 1 d .
Cd2 Cd 0.88745(3) 0.493872(12) 0.233812(12) 0.02861(8) Uani 1 1 d .
O1 O 0.9199(3) 0.72753(13) 0.01568(13) 0.0406(7) Uani 1 1 d .
O2 O 1.0705(3) 0.64505(14) 0.01946(14) 0.0508(8) Uani 1 1 d .
O3 O 1.1316(3) 0.54624(13) 0.08271(14) 0.0460(7) Uani 1 1 d .
O4 O 1.0634(3) 0.49413(12) 0.16516(13) 0.0377(6) Uani 1 1 d .
O5 O 0.2913(3) 0.6376(2) 0.28456(17) 0.0681(10) Uani 1 1 d .
H5 H 0.3201 0.6306 0.3248 0.102 Uiso 1 1 calc R
O6 O 0.9817(3) 0.55792(12) 0.33412(12) 0.0381(6) Uani 1 1 d .
O7 O 1.1072(3) 0.55174(12) 0.44016(13) 0.0442(7) Uani 1 1 d .
O8 O 1.2430(3) 0.47197(14) 0.51672(13) 0.0533(8) Uani 1 1 d .
O9 O 1.3089(3) 0.37115(14) 0.51260(13) 0.0575(9) Uani 1 1 d .
O10 O 1.0190(3) 0.18627(13) 0.11562(13) 0.0468(7) Uani 1 1 d .
H10 H 1.0092 0.1504 0.1299 0.070 Uiso 1 1 calc R
O11 O 0.3836(4) 0.60329(17) 0.41729(17) 0.0740(10) Uani 1 1 d D
H11A H 0.3038 0.5885 0.4235 0.089 Uiso 1 1 d RD
H11B H 0.4401 0.5913 0.4535 0.089 Uiso 1 1 d RD
N1 N 0.7838(3) 0.67051(13) 0.10726(14) 0.0282(6) Uani 1 1 d .
N2 N 0.8499(3) 0.58290(13) 0.16981(14) 0.0280(6) Uani 1 1 d .
N3 N 1.0266(3) 0.43012(13) 0.31193(13) 0.0269(6) Uani 1 1 d .
N4 N 1.1472(3) 0.35635(13) 0.38269(14) 0.0288(7) Uani 1 1 d .
N5 N 0.5617(3) 0.74591(15) -0.03264(15) 0.0376(7) Uani 1 1 d .
N6 N 0.5062(3) 0.78811(15) 0.08436(16) 0.0384(8) Uani 1 1 d .
N7 N 0.7143(3) 0.44579(14) 0.14354(15) 0.0350(7) Uani 1 1 d .
N8 N 0.6674(3) 0.47666(15) 0.26474(15) 0.0330(7) Uani 1 1 d .
C1 C 0.9668(4) 0.67437(19) 0.03770(18) 0.0359(9) Uani 1 1 d .
C2 C 0.9015(4) 0.64330(17) 0.08858(16) 0.0290(8) Uani 1 1 d .
C3 C 0.9419(4) 0.58940(17) 0.12695(17) 0.0284(8) Uani 1 1 d .
C4 C 1.0523(4) 0.53993(18) 0.12573(18) 0.0327(8) Uani 1 1 d .
C5 C 0.7565(4) 0.63218(16) 0.15589(17) 0.0280(8) Uani 1 1 d .
C6 C 0.6363(4) 0.63992(16) 0.18984(17) 0.0299(8) Uani 1 1 d .
C7 C 0.6617(4) 0.63386(18) 0.25907(18) 0.0336(8) Uani 1 1 d .
H7 H 0.7568 0.6291 0.2839 0.040 Uiso 1 1 calc R
C8 C 0.5501(4) 0.63466(18) 0.29186(19) 0.0378(9) Uani 1 1 d .
H8 H 0.5701 0.6312 0.3384 0.045 Uiso 1 1 calc R
C9 C 0.4071(4) 0.6406(2) 0.2555(2) 0.0425(10) Uani 1 1 d .
C10 C 0.3804(4) 0.6492(2) 0.1868(2) 0.0470(11) Uani 1 1 d .
H10A H 0.2854 0.6554 0.1624 0.056 Uiso 1 1 calc R
C11 C 0.4931(4) 0.64858(18) 0.15407(19) 0.0362(9) Uani 1 1 d .
H11 H 0.4733 0.6540 0.1077 0.043 Uiso 1 1 calc R
C12 C 1.0533(4) 0.52714(18) 0.38331(18) 0.0325(8) Uani 1 1 d .
C13 C 1.0781(3) 0.45829(16) 0.37370(16) 0.0259(7) Uani 1 1 d .
C14 C 1.1526(4) 0.41283(16) 0.41708(16) 0.0268(7) Uani 1 1 d .
C15 C 1.2406(4) 0.41767(19) 0.48697(18) 0.0397(9) Uani 1 1 d .
C16 C 1.0704(3) 0.36929(16) 0.31971(16) 0.0260(7) Uani 1 1 d .
C17 C 1.0477(3) 0.32166(16) 0.26598(16) 0.0264(7) Uani 1 1 d .
C18 C 1.0139(4) 0.25893(17) 0.27760(17) 0.0291(8) Uani 1 1 d .
H18 H 0.9979 0.2477 0.3193 0.035 Uiso 1 1 calc R
C19 C 1.0035(4) 0.21299(17) 0.22865(18) 0.0322(8) Uani 1 1 d .
H19 H 0.9813 0.1712 0.2375 0.039 Uiso 1 1 calc R
C20 C 1.0264(4) 0.22931(17) 0.16565(18) 0.0321(8) Uani 1 1 d .
C21 C 1.0550(4) 0.29194(17) 0.15286(18) 0.0339(8) Uani 1 1 d .
H21 H 1.0671 0.3033 0.1105 0.041 Uiso 1 1 calc R
C22 C 1.0660(4) 0.33799(18) 0.20199(17) 0.0323(8) Uani 1 1 d .
H22 H 1.0856 0.3800 0.1926 0.039 Uiso 1 1 calc R
C23 C 0.5947(5) 0.7281(2) -0.0897(2) 0.0510(11) Uani 1 1 d .
H23 H 0.6922 0.7251 -0.0913 0.061 Uiso 1 1 calc R
C24 C 0.4887(6) 0.7139(2) -0.1470(2) 0.0593(13) Uani 1 1 d .
H24 H 0.5136 0.7029 -0.1870 0.071 Uiso 1 1 calc R
C25 C 0.3466(6) 0.7168(2) -0.1426(3) 0.0713(16) Uani 1 1 d .
H25 H 0.2730 0.7061 -0.1795 0.086 Uiso 1 1 calc R
C26 C 0.3123(5) 0.7354(2) -0.0842(3) 0.0619(14) Uani 1 1 d .
H26 H 0.2156 0.7373 -0.0810 0.074 Uiso 1 1 calc R
C27 C 0.4224(4) 0.75134(18) -0.0300(2) 0.0383(9) Uani 1 1 d .
C28 C 0.3911(4) 0.77683(18) 0.0335(2) 0.0385(9) Uani 1 1 d .
C29 C 0.2502(5) 0.7906(2) 0.0395(3) 0.0598(13) Uani 1 1 d .
H29 H 0.1711 0.7839 0.0036 0.072 Uiso 1 1 calc R
C30 C 0.2302(6) 0.8145(3) 0.1000(3) 0.0708(15) Uani 1 1 d .
H30 H 0.1371 0.8240 0.1051 0.085 Uiso 1 1 calc R
C31 C 0.3473(6) 0.8237(2) 0.1515(3) 0.0624(13) Uani 1 1 d .
H31 H 0.3355 0.8390 0.1926 0.075 Uiso 1 1 calc R
C32 C 0.4824(5) 0.8103(2) 0.1422(2) 0.0510(11) Uani 1 1 d .
H32 H 0.5621 0.8170 0.1777 0.061 Uiso 1 1 calc R
C33 C 0.7429(5) 0.4308(2) 0.0842(2) 0.0457(10) Uani 1 1 d .
H33 H 0.8395 0.4270 0.0813 0.055 Uiso 1 1 calc R
C34 C 0.6351(5) 0.4208(2) 0.0275(2) 0.0559(12) Uani 1 1 d .
H34 H 0.6583 0.4094 -0.0128 0.067 Uiso 1 1 calc R
C35 C 0.4939(5) 0.4277(2) 0.0312(2) 0.0524(12) Uani 1 1 d .
H35 H 0.4194 0.4217 -0.0068 0.063 Uiso 1 1 calc R
C36 C 0.4614(4) 0.4437(2) 0.0917(2) 0.0470(10) Uani 1 1 d .
H36 H 0.3653 0.4490 0.0947 0.056 Uiso 1 1 calc R
C37 C 0.5747(4) 0.45169(17) 0.14770(18) 0.0332(8) Uani 1 1 d .
C38 C 0.5477(4) 0.46423(18) 0.21597(18) 0.0339(8) Uani 1 1 d .
C39 C 0.4118(4) 0.4625(2) 0.2285(2) 0.0492(11) Uani 1 1 d .
H39 H 0.3308 0.4555 0.1937 0.059 Uiso 1 1 calc R
C40 C 0.3952(5) 0.4710(2) 0.2928(2) 0.0554(12) Uani 1 1 d .
H40 H 0.3031 0.4697 0.3019 0.066 Uiso 1 1 calc R
C41 C 0.5161(5) 0.4815(2) 0.3435(2) 0.0478(11) Uani 1 1 d .
H41 H 0.5078 0.4862 0.3877 0.057 Uiso 1 1 calc R
C42 C 0.6491(5) 0.4849(2) 0.3275(2) 0.0439(10) Uani 1 1 d .
H42 H 0.7306 0.4933 0.3616 0.053 Uiso 1 1 calc R

loop_
_atom_site_aniso_label
_atom_site_aniso_U_11
_atom_site_aniso_U_22
_atom_site_aniso_U_33
_atom_site_aniso_U_23
_atom_site_aniso_U_13
_atom_site_aniso_U_12
Cd1 0.03043(15) 0.02856(15) 0.03230(15) -0.00126(11) -0.00160(11) -0.00120(11)
Cd2 0.02656(14) 0.02903(15) 0.02855(14) 0.00418(11) 0.00276(10) 0.00105(11)
O1 0.0464(16) 0.0405(16) 0.0373(15) 0.0118(13) 0.0148(13) 0.0049(13)
O2 0.0569(19) 0.0540(19) 0.0521(17) 0.0123(15) 0.0343(15) 0.0152(15)
O3 0.0449(16) 0.0451(17) 0.0559(17) 0.0065(14) 0.0277(14) 0.0099(13)
O4 0.0353(14) 0.0337(15) 0.0460(15) 0.0101(13) 0.0131(12) 0.0082(12)
O5 0.0368(17) 0.100(3) 0.076(2) -0.003(2) 0.0304(16) 0.0062(18)
O6 0.0457(16) 0.0296(14) 0.0347(14) 0.0036(12) 0.0000(12) 0.0057(12)
O7 0.0604(18) 0.0317(15) 0.0352(15) -0.0090(12) -0.0005(13) 0.0026(13)
O8 0.076(2) 0.0409(17) 0.0329(15) -0.0116(13) -0.0080(14) 0.0077(16)
O9 0.079(2) 0.0461(18) 0.0322(15) -0.0032(13) -0.0184(15) 0.0210(17)
O10 0.067(2) 0.0322(15) 0.0370(15) -0.0071(12) 0.0041(14) 0.0030(15)
O11 0.060(2) 0.098(3) 0.069(2) -0.010(2) 0.0270(18) -0.010(2)
N1 0.0288(15) 0.0271(16) 0.0285(15) 0.0021(13) 0.0064(12) 0.0006(13)
N2 0.0278(15) 0.0263(16) 0.0292(15) 0.0004(13) 0.0053(12) 0.0005(12)
N3 0.0267(15) 0.0266(16) 0.0257(15) -0.0014(12) 0.0021(12) 0.0031(12)
N4 0.0290(15) 0.0274(16) 0.0275(15) 0.0014(13) 0.0015(12) 0.0036(13)
N5 0.0365(18) 0.0367(18) 0.0358(18) -0.0027(15) 0.0007(14) 0.0004(15)
N6 0.0379(18) 0.0360(18) 0.0389(18) -0.0026(15) 0.0040(15) 0.0020(15)
N7 0.0354(17) 0.0318(17) 0.0374(17) -0.0062(14) 0.0076(14) -0.0010(14)
N8 0.0279(16) 0.0361(18) 0.0359(17) -0.0031(14) 0.0089(13) -0.0016(14)
C1 0.039(2) 0.040(2) 0.0297(19) 0.0019(17) 0.0089(17) -0.0030(18)
C2 0.0308(18) 0.0310(19) 0.0253(17) -0.0015(15) 0.0067(15) -0.0017(15)
C3 0.0274(18) 0.0283(19) 0.0290(18) 0.0005(15) 0.0054(15) -0.0001(15)
C4 0.0257(18) 0.033(2) 0.039(2) -0.0021(17) 0.0084(16) 0.0005(16)
C5 0.0284(18) 0.0250(18) 0.0300(18) -0.0011(15) 0.0056(15) -0.0024(15)
C6 0.0306(19) 0.0245(18) 0.0345(19) -0.0004(15) 0.0072(16) -0.0003(15)
C7 0.0270(18) 0.038(2) 0.036(2) -0.0014(17) 0.0070(16) 0.0029(16)
C8 0.039(2) 0.042(2) 0.035(2) -0.0023(18) 0.0143(17) 0.0030(18)
C9 0.033(2) 0.043(2) 0.054(3) -0.005(2) 0.0178(19) 0.0024(18)
C10 0.028(2) 0.050(3) 0.061(3) -0.001(2) 0.0048(19) 0.0046(19)
C11 0.036(2) 0.040(2) 0.031(2) -0.0014(17) 0.0052(17) 0.0008(17)
C12 0.0286(19) 0.031(2) 0.037(2) -0.0002(17) 0.0058(16) -0.0005(16)
C13 0.0248(17) 0.0256(18) 0.0270(17) -0.0025(15) 0.0054(14) 0.0009(14)
C14 0.0284(18) 0.0289(19) 0.0222(16) -0.0019(15) 0.0040(14) 0.0011(15)
C15 0.047(2) 0.040(2) 0.0276(19) -0.0023(18) -0.0007(17) 0.0062(19)
C16 0.0227(17) 0.0256(18) 0.0292(18) 0.0012(15) 0.0049(14) 0.0015(14)
C17 0.0204(16) 0.0285(19) 0.0269(18) -0.0015(15) -0.0017(14) 0.0025(14)
C18 0.0251(17) 0.036(2) 0.0245(17) 0.0058(15) 0.0014(14) 0.0003(15)
C19 0.0330(19) 0.0238(19) 0.037(2) 0.0045(16) 0.0029(16) 0.0003(15)
C20 0.0302(19) 0.032(2) 0.0299(19) -0.0062(16) -0.0020(15) 0.0060(16)
C21 0.043(2) 0.035(2) 0.0249(18) -0.0003(16) 0.0092(16) 0.0003(17)
C22 0.0333(19) 0.0278(19) 0.035(2) 0.0016(16) 0.0064(16) -0.0018(16)
C23 0.054(3) 0.059(3) 0.038(2) -0.007(2) 0.006(2) 0.002(2)
C24 0.082(4) 0.053(3) 0.036(2) -0.006(2) -0.001(2) 0.005(3)
C25 0.069(4) 0.058(3) 0.064(3) -0.010(3) -0.032(3) 0.009(3)
C26 0.040(2) 0.064(3) 0.071(3) -0.014(3) -0.011(2) 0.006(2)
C27 0.035(2) 0.029(2) 0.046(2) 0.0056(18) 0.0003(18) -0.0018(17)
C28 0.032(2) 0.032(2) 0.048(2) 0.0073(18) 0.0027(18) 0.0007(17)
C29 0.034(2) 0.062(3) 0.082(4) 0.010(3) 0.010(2) 0.001(2)
C30 0.056(3) 0.073(4) 0.093(4) 0.003(3) 0.038(3) 0.013(3)
C31 0.069(3) 0.060(3) 0.069(3) -0.002(3) 0.037(3) 0.009(3)
C32 0.055(3) 0.052(3) 0.046(3) -0.007(2) 0.011(2) 0.001(2)
C33 0.041(2) 0.055(3) 0.040(2) -0.009(2) 0.0085(19) -0.003(2)
C34 0.056(3) 0.069(3) 0.042(2) -0.013(2) 0.011(2) -0.006(2)
C35 0.048(3) 0.068(3) 0.035(2) -0.004(2) -0.0039(19) -0.009(2)
C36 0.036(2) 0.061(3) 0.041(2) 0.001(2) 0.0017(18) -0.001(2)
C37 0.0299(19) 0.030(2) 0.038(2) -0.0004(17) 0.0040(16) -0.0036(16)
C38 0.033(2) 0.032(2) 0.036(2) -0.0007(17) 0.0069(16) 0.0006(17)
C39 0.028(2) 0.063(3) 0.056(3) -0.004(2) 0.0076(19) -0.002(2)
C40 0.038(2) 0.064(3) 0.072(3) -0.007(3) 0.029(2) -0.005(2)
C41 0.056(3) 0.050(3) 0.046(2) -0.009(2) 0.030(2) -0.004(2)
C42 0.042(2) 0.053(3) 0.037(2) -0.0034(19) 0.0097(18) -0.006(2)

loop_
_atom_type_symbol
_atom_type_description
_atom_type_scat_dispersion_real
_atom_type_scat_dispersion_imag
_atom_type_scat_source
C C 0.0033 0.0016 'International Tables Vol C Tables 4.2.6.8 and 6.1.1.4'
H H 0.0000 0.0000 'International Tables Vol C Tables 4.2.6.8 and 6.1.1.4'
N N 0.0061 0.0033 'International Tables Vol C Tables 4.2.6.8 and 6.1.1.4'
O O 0.0106 0.0060 'International Tables Vol C Tables 4.2.6.8 and 6.1.1.4'
Cd Cd -0.8075 1.2024 'International Tables Vol C Tables 4.2.6.8 and 6.1.1.4'

loop_
_geom_angle_atom_site_label_1
_geom_angle_atom_site_label_2
_geom_angle_atom_site_label_3
_geom_angle
_geom_angle_site_symmetry_1
_geom_angle_site_symmetry_3
O1 Cd1 O9 96.68(10) . 2_755
N1 Cd1 O1 73.02(9) . .
N1 Cd1 O9 166.96(10) . 2_755
N1 Cd1 N6 99.45(10) . .
N4 Cd1 O1 101.03(10) 2_755 .
N4 Cd1 O9 69.47(9) 2_755 2_755
N4 Cd1 N1 119.65(10) 2_755 .
N4 Cd1 N5 141.08(11) 2_755 .
N4 Cd1 N6 98.71(11) 2_755 .
N5 Cd1 O1 91.17(11) . .
N5 Cd1 O9 72.50(10) . 2_755
N5 Cd1 N1 99.24(11) . .
N5 Cd1 N6 71.51(11) . .
N6 Cd1 O1 160.07(10) . .
N6 Cd1 O9 87.63(11) . 2_755
O4 Cd2 O6 108.74(9) . .
N2 Cd2 O4 72.44(9) . .
N2 Cd2 O6 90.59(9) . .
N2 Cd2 N7 84.99(10) . .
N2 Cd2 N8 104.68(10) . .
N3 Cd2 O4 92.71(9) . .
N3 Cd2 O6 72.00(9) . .
N3 Cd2 N2 152.49(10) . .
N3 Cd2 N7 118.68(10) . .
N3 Cd2 N8 97.22(10) . .
N7 Cd2 O4 89.47(10) . .
N7 Cd2 O6 159.03(9) . .
N8 Cd2 O4 159.03(10) . .
N8 Cd2 O6 91.91(10) . .
N8 Cd2 N7 69.56(10) . .
C1 O1 Cd1 116.1(2) . .
C4 O4 Cd2 114.4(2) . .
C9 O5 H5 109.5 . .
C12 O6 Cd2 114.6(2) . .
C15 O9 Cd1 113.4(2) . 2_745
C20 O10 H10 109.5 . .
H11A O11 H11B 99.3 . .
C2 N1 Cd1 111.4(2) . .
C5 N1 Cd1 142.0(2) . .
C5 N1 C2 105.0(3) . .
C3 N2 Cd2 114.4(2) . .
C5 N2 Cd2 139.9(2) . .
C5 N2 C3 105.5(3) . .
C13 N3 Cd2 114.8(2) . .
C16 N3 Cd2 139.6(2) . .
C16 N3 C13 105.4(3) . .
C14 N4 Cd1 117.9(2) . 2_745
C16 N4 Cd1 136.8(2) . 2_745
C16 N4 C14 105.3(3) . .
C23 N5 Cd1 122.7(3) . .
C23 N5 C27 119.4(4) . .
C27 N5 Cd1 117.9(3) . .
C28 N6 Cd1 116.4(3) . .
C32 N6 Cd1 125.1(3) . .
C32 N6 C28 118.5(4) . .
C33 N7 Cd2 123.8(3) . .
C33 N7 C37 118.8(3) . .
C37 N7 Cd2 114.7(2) . .
C38 N8 Cd2 118.4(2) . .
C42 N8 Cd2 123.7(3) . .
C42 N8 C38 117.5(3) . .
O1 C1 O2 123.8(3) . .
O1 C1 C2 118.6(3) . .
O2 C1 C2 117.5(3) . .
N1 C2 C1 120.3(3) . .
N1 C2 C3 108.5(3) . .
C3 C2 C1 131.1(3) . .
N2 C3 C2 108.2(3) . .
N2 C3 C4 119.5(3) . .
C2 C3 C4 132.2(3) . .
O3 C4 C3 117.6(3) . .
O4 C4 O3 123.2(3) . .
O4 C4 C3 119.2(3) . .
N1 C5 C6 125.5(3) . .
N2 C5 N1 112.9(3) . .
N2 C5 C6 121.6(3) . .
C7 C6 C5 120.1(3) . .
C7 C6 C11 117.9(3) . .
C11 C6 C5 121.8(3) . .
C6 C7 H7 119.1 . .
C8 C7 C6 121.7(3) . .
C8 C7 H7 119.1 . .
C7 C8 H8 120.0 . .
C7 C8 C9 119.9(4) . .
C9 C8 H8 120.0 . .
O5 C9 C8 122.7(4) . .
O5 C9 C10 118.2(4) . .
C10 C9 C8 119.1(4) . .
C9 C10 H10A 119.7 . .
C11 C10 C9 120.7(4) . .
C11 C10 H10A 119.7 . .
C6 C11 H11 119.7 . .
C10 C11 C6 120.5(4) . .
C10 C11 H11 119.7 . .
O6 C12 O7 123.7(3) . .
O6 C12 C13 117.8(3) . .
O7 C12 C13 118.4(3) . .
N3 C13 C12 120.4(3) . .
N3 C13 C14 108.3(3) . .
C14 C13 C12 131.3(3) . .
N4 C14 C13 108.3(3) . .
N4 C14 C15 120.0(3) . .
C13 C14 C15 131.5(3) . .
O8 C15 C14 117.4(3) . .
O9 C15 O8 123.6(3) . .
O9 C15 C14 118.9(3) . .
N3 C16 N4 112.8(3) . .
N3 C16 C17 125.0(3) . .
N4 C16 C17 122.1(3) . .
C18 C17 C16 121.3(3) . .
C18 C17 C22 118.3(3) . .
C22 C17 C16 120.4(3) . .
C17 C18 H18 119.3 . .
C19 C18 C17 121.4(3) . .
C19 C18 H18 119.3 . .
C18 C19 H19 120.1 . .
C18 C19 C20 119.9(3) . .
C20 C19 H19 120.1 . .
O10 C20 C19 122.7(3) . .
O10 C20 C21 118.1(3) . .
C21 C20 C19 119.1(3) . .
C20 C21 H21 119.5 . .
C20 C21 C22 121.0(3) . .
C22 C21 H21 119.5 . .
C17 C22 H22 119.9 . .
C21 C22 C17 120.2(3) . .
C21 C22 H22 119.9 . .
N5 C23 H23 118.8 . .
N5 C23 C24 122.3(5) . .
C24 C23 H23 118.8 . .
C23 C24 H24 121.2 . .
C25 C24 C23 117.6(5) . .
C25 C24 H24 121.2 . .
C24 C25 H25 119.9 . .
C26 C25 C24 120.2(4) . .
C26 C25 H25 119.9 . .
C25 C26 H26 120.4 . .
C25 C26 C27 119.3(5) . .
C27 C26 H26 120.4 . .
N5 C27 C26 121.1(4) . .
N5 C27 C28 117.3(3) . .
C26 C27 C28 121.7(4) . .
N6 C28 C27 116.8(3) . .
N6 C28 C29 121.0(4) . .
C29 C28 C27 122.1(4) . .
C28 C29 H29 120.6 . .
C30 C29 C28 118.7(5) . .
C30 C29 H29 120.6 . .
C29 C30 H30 120.2 . .
C31 C30 C29 119.5(5) . .
C31 C30 H30 120.2 . .
C30 C31 H31 120.5 . .
C30 C31 C32 118.9(5) . .
C32 C31 H31 120.5 . .
N6 C32 C31 123.3(4) . .
N6 C32 H32 118.4 . .
C31 C32 H32 118.4 . .
N7 C33 H33 118.7 . .
N7 C33 C34 122.6(4) . .
C34 C33 H33 118.7 . .
C33 C34 H34 120.6 . .
C35 C34 C33 118.8(4) . .
C35 C34 H34 120.6 . .
C34 C35 H35 120.1 . .
C34 C35 C36 119.8(4) . .
C36 C35 H35 120.1 . .
C35 C36 H36 120.6 . .
C35 C36 C37 118.9(4) . .
C37 C36 H36 120.6 . .
N7 C37 C36 121.1(3) . .
N7 C37 C38 116.9(3) . .
C36 C37 C38 121.9(3) . .
N8 C38 C37 115.5(3) . .
N8 C38 C39 122.0(3) . .
C39 C38 C37 122.5(3) . .
C38 C39 H39 120.2 . .
C38 C39 C40 119.7(4) . .
C40 C39 H39 120.2 . .
C39 C40 H40 120.3 . .
C39 C40 C41 119.3(4) . .
C41 C40 H40 120.3 . .
C40 C41 H41 120.8 . .
C42 C41 C40 118.4(4) . .
C42 C41 H41 120.8 . .
N8 C42 C41 123.1(4) . .
N8 C42 H42 118.4 . .
C41 C42 H42 118.4 . .

loop_
_geom_bond_atom_site_label_1
_geom_bond_atom_site_label_2
_geom_bond_distance
_geom_bond_site_symmetry_2
Cd1 O1 2.346(3) .
Cd1 O9 2.570(3) 2_755
Cd1 N1 2.313(3) .
Cd1 N4 2.259(3) 2_755
Cd1 N5 2.300(3) .
Cd1 N6 2.341(3) .
Cd2 O4 2.406(3) .
Cd2 O6 2.444(2) .
Cd2 N2 2.263(3) .
Cd2 N3 2.260(3) .
Cd2 N7 2.391(3) .
Cd2 N8 2.332(3) .
O1 C1 1.246(4) .
O2 C1 1.281(5) .
O3 C4 1.285(4) .
O4 C4 1.244(4) .
O5 H5 0.8200 .
O5 C9 1.359(5) .
O6 C12 1.255(4) .
O7 C12 1.268(4) .
O8 C15 1.290(4) .
O9 Cd1 2.570(3) 2_745
O9 C15 1.220(4) .
O10 H10 0.8200 .
O10 C20 1.355(4) .
O11 H11A 0.8498 .
O11 H11B 0.8464 .
N1 C2 1.377(4) .
N1 C5 1.349(4) .
N2 C3 1.373(4) .
N2 C5 1.346(4) .
N3 C13 1.379(4) .
N3 C16 1.340(4) .
N4 Cd1 2.259(3) 2_745
N4 C14 1.374(4) .
N4 C16 1.354(4) .
N5 C23 1.327(5) .
N5 C27 1.333(5) .
N6 C28 1.342(5) .
N6 C32 1.337(5) .
N7 C33 1.339(5) .
N7 C37 1.345(4) .
N8 C38 1.351(4) .
N8 C42 1.344(5) .
C1 C2 1.477(5) .
C2 C3 1.380(5) .
C3 C4 1.475(5) .
C5 C6 1.467(5) .
C6 C7 1.387(5) .
C6 C11 1.394(5) .
C7 H7 0.9300 .
C7 C8 1.371(5) .
C8 H8 0.9300 .
C8 C9 1.389(5) .
C9 C10 1.381(6) .
C10 H10A 0.9300 .
C10 C11 1.380(5) .
C11 H11 0.9300 .
C12 C13 1.484(5) .
C13 C14 1.381(5) .
C14 C15 1.484(5) .
C16 C17 1.465(5) .
C17 C18 1.388(5) .
C17 C22 1.401(5) .
C18 H18 0.9300 .
C18 C19 1.377(5) .
C19 H19 0.9300 .
C19 C20 1.397(5) .
C20 C21 1.379(5) .
C21 H21 0.9300 .
C21 C22 1.381(5) .
C22 H22 0.9300 .
C23 H23 0.9300 .
C23 C24 1.388(6) .
C24 H24 0.9300 .
C24 C25 1.364(7) .
C25 H25 0.9300 .
C25 C26 1.364(7) .
C26 H26 0.9300 .
C26 C27 1.376(6) .
C27 C28 1.495(6) .
C28 C29 1.392(6) .
C29 H29 0.9300 .
C29 C30 1.386(7) .
C30 H30 0.9300 .
C30 C31 1.356(7) .
C31 H31 0.9300 .
C31 C32 1.360(6) .
C32 H32 0.9300 .
C33 H33 0.9300 .
C33 C34 1.374(6) .
C34 H34 0.9300 .
C34 C35 1.359(6) .
C35 H35 0.9300 .
C35 C36 1.381(6) .
C36 H36 0.9300 .
C36 C37 1.387(5) .
C37 C38 1.499(5) .
C38 C39 1.364(5) .
C39 H39 0.9300 .
C39 C40 1.370(6) .
C40 H40 0.9300 .
C40 C41 1.373(6) .
C41 H41 0.9300 .
C41 C42 1.369(6) .
C42 H42 0.9300 .

loop_
_geom_hbond_atom_site_label_D
_geom_hbond_atom_site_label_H
_geom_hbond_atom_site_label_A
_geom_hbond_distance_DH
_geom_hbond_distance_HA
_geom_hbond_distance_DA
_geom_hbond_angle_DHA
_geom_hbond_site_symmetry_A
O5 H5 O11 0.82 1.94 2.751(5) 173.2 .
O10 H10 O6 0.82 2.07 2.884(4) 171.1 2_745
O10 H10 O7 0.82 2.61 3.174(4) 126.8 2_745
O11 H11A O7 0.85 2.11 2.956(4) 179.3 1_455
O11 H11B O9 0.85 2.44 2.976(5) 121.9 3_766

loop_
_geom_torsion_atom_site_label_1
_geom_torsion_atom_site_label_2
_geom_torsion_atom_site_label_3
_geom_torsion_atom_site_label_4
_geom_torsion
_geom_torsion_site_symmetry_1
Cd1 O1 C1 O2 -177.4(3) .
Cd1 O1 C1 C2 1.7(4) .
Cd1 O9 C15 O8 177.4(3) 2_745
Cd1 O9 C15 C14 -4.4(5) 2_745
Cd1 N1 C2 C1 -8.5(4) .
Cd1 N1 C2 C3 168.5(2) .
Cd1 N1 C5 N2 -162.2(3) .
Cd1 N1 C5 C6 19.9(6) .
Cd1 N4 C14 C13 178.5(2) 2_745
Cd1 N4 C14 C15 3.7(4) 2_745
Cd1 N4 C16 N3 -177.8(2) 2_745
Cd1 N4 C16 C17 -1.5(5) 2_745
Cd1 N5 C23 C24 -178.8(3) .
Cd1 N5 C27 C26 -178.4(3) .
Cd1 N5 C27 C28 3.1(4) .
Cd1 N6 C28 C27 3.4(4) .
Cd1 N6 C28 C29 -174.3(3) .
Cd1 N6 C32 C31 175.1(3) .
Cd2 O4 C4 O3 -176.2(3) .
Cd2 O4 C4 C3 2.9(4) .
Cd2 O6 C12 O7 -178.0(3) .
Cd2 O6 C12 C13 3.2(4) .
Cd2 N2 C3 C2 176.5(2) .
Cd2 N2 C3 C4 0.4(4) .
Cd2 N2 C5 N1 -175.1(2) .
Cd2 N2 C5 C6 2.9(5) .
Cd2 N3 C13 C12 -5.8(4) .
Cd2 N3 C13 C14 176.2(2) .
Cd2 N3 C16 N4 -174.4(2) .
Cd2 N3 C16 C17 9.3(6) .
Cd2 N7 C33 C34 -160.7(3) .
Cd2 N7 C37 C36 160.8(3) .
Cd2 N7 C37 C38 -21.9(4) .
Cd2 N8 C38 C37 10.2(4) .
Cd2 N8 C38 C39 -170.6(3) .
Cd2 N8 C42 C41 172.5(3) .
O1 Cd1 N1 C2 6.5(2) .
O1 Cd1 N1 C5 168.7(4) .
O1 Cd1 N5 C23 -13.1(3) .
O1 Cd1 N5 C27 169.0(3) .
O1 Cd1 N6 C28 -32.3(5) .
O1 Cd1 N6 C32 150.8(3) .
O1 C1 C2 N1 4.9(5) .
O1 C1 C2 C3 -171.3(4) .
O2 C1 C2 N1 -176.0(3) .
O2 C1 C2 C3 7.8(6) .
O4 Cd2 O6 C12 -91.2(2) .
O4 Cd2 N2 C3 0.7(2) .
O4 Cd2 N2 C5 174.7(4) .
O4 Cd2 N3 C13 114.0(2) .
O4 Cd2 N3 C16 -72.1(3) .
O4 Cd2 N7 C33 0.4(3) .
O4 Cd2 N7 C37 -160.6(3) .
O4 Cd2 N8 C38 -15.9(5) .
O4 Cd2 N8 C42 171.4(3) .
O5 C9 C10 C11 -176.0(4) .
O6 Cd2 O4 C4 -86.5(3) .
O6 Cd2 N2 C3 110.2(2) .
O6 Cd2 N2 C5 -75.8(4) .
O6 Cd2 N3 C13 5.1(2) .
O6 Cd2 N3 C16 179.1(4) .
O6 Cd2 N7 C33 151.3(3) .
O6 Cd2 N7 C37 -9.7(4) .
O6 Cd2 N8 C38 154.4(3) .
O6 Cd2 N8 C42 -18.3(3) .
O6 C12 C13 N3 1.6(5) .
O6 C12 C13 C14 179.1(4) .
O7 C12 C13 N3 -177.3(3) .
O7 C12 C13 C14 0.1(6) .
O9 Cd1 O1 C1 -176.3(3) 2_755
O9 Cd1 N1 C2 45.3(5) 2_755
O9 Cd1 N1 C5 -152.5(4) 2_755
O9 Cd1 N5 C23 83.5(3) 2_755
O9 Cd1 N5 C27 -94.4(3) 2_755
O9 Cd1 N6 C28 70.9(3) 2_755
O9 Cd1 N6 C32 -106.1(3) 2_755
O10 C20 C21 C22 -179.1(3) .
N1 Cd1 O1 C1 -4.5(3) .
N1 Cd1 N5 C23 -86.1(3) .
N1 Cd1 N5 C27 96.0(3) .
N1 Cd1 N6 C28 -98.1(3) .
N1 Cd1 N6 C32 84.9(3) .
N1 C2 C3 N2 -0.2(4) .
N1 C2 C3 C4 175.3(3) .
N1 C5 C6 C7 -135.1(4) .
N1 C5 C6 C11 49.9(5) .
N2 Cd2 O4 C4 -2.0(2) .
N2 Cd2 O6 C12 -162.9(3) .
N2 Cd2 N3 C13 58.2(3) .
N2 Cd2 N3 C16 -127.8(3) .
N2 Cd2 N7 C33 72.8(3) .
N2 Cd2 N7 C37 -88.2(3) .
N2 Cd2 N8 C38 63.3(3) .
N2 Cd2 N8 C42 -109.4(3) .
N2 C3 C4 O3 176.8(3) .
N2 C3 C4 O4 -2.3(5) .
N2 C5 C6 C7 47.2(5) .
N2 C5 C6 C11 -127.8(4) .
N3 Cd2 O4 C4 -158.4(3) .
N3 Cd2 O6 C12 -4.6(2) .
N3 Cd2 N2 C3 60.7(3) .
N3 Cd2 N2 C5 -125.3(3) .
N3 Cd2 N7 C33 -92.4(3) .
N3 Cd2 N7 C37 106.6(3) .
N3 Cd2 N8 C38 -133.5(3) .
N3 Cd2 N8 C42 53.8(3) .
N3 C13 C14 N4 -0.3(4) .
N3 C13 C14 C15 173.7(4) .
N3 C16 C17 C18 -141.7(3) .
N3 C16 C17 C22 41.0(5) .
N4 Cd1 O1 C1 113.4(3) 2_755
N4 Cd1 N1 C2 -86.8(2) 2_755
N4 Cd1 N1 C5 75.5(4) 2_755
N4 Cd1 N5 C23 96.1(3) 2_755
N4 Cd1 N5 C27 -81.8(3) 2_755
N4 Cd1 N6 C28 139.7(3) 2_755
N4 Cd1 N6 C32 -37.3(3) 2_755
N4 C14 C15 O8 179.3(3) .
N4 C14 C15 O9 1.0(6) .
N4 C16 C17 C18 42.3(5) .
N4 C16 C17 C22 -134.9(3) .
N5 Cd1 O1 C1 -103.8(3) .
N5 Cd1 N1 C2 94.9(2) .
N5 Cd1 N1 C5 -102.9(4) .
N5 Cd1 N6 C28 -1.4(3) .
N5 Cd1 N6 C32 -178.4(4) .
N5 C23 C24 C25 -2.1(7) .
N5 C27 C28 N6 -4.4(5) .
N5 C27 C28 C29 173.3(4) .
N6 Cd1 O1 C1 -74.7(4) .
N6 Cd1 N1 C2 167.5(2) .
N6 Cd1 N1 C5 -30.3(4) .
N6 Cd1 N5 C23 176.9(3) .
N6 Cd1 N5 C27 -1.0(3) .
N6 C28 C29 C30 -2.0(7) .
N7 Cd2 O4 C4 82.9(3) .
N7 Cd2 O6 C12 119.7(3) .
N7 Cd2 N2 C3 -90.3(2) .
N7 Cd2 N2 C5 83.7(4) .
N7 Cd2 N3 C13 -155.2(2) .
N7 Cd2 N3 C16 18.8(4) .
N7 Cd2 N8 C38 -15.5(3) .
N7 Cd2 N8 C42 171.8(3) .
N7 C33 C34 C35 1.5(7) .
N7 C37 C38 N8 8.4(5) .
N7 C37 C38 C39 -170.8(4) .
N8 Cd2 O4 C4 83.2(4) .
N8 Cd2 O6 C12 92.4(3) .
N8 Cd2 N2 C3 -157.6(2) .
N8 Cd2 N2 C5 16.3(4) .
N8 Cd2 N3 C13 -84.5(2) .
N8 Cd2 N3 C16 89.4(4) .
N8 Cd2 N7 C33 -179.5(3) .
N8 Cd2 N7 C37 19.6(2) .
N8 C38 C39 C40 -2.6(7) .
C1 C2 C3 N2 176.3(3) .
C1 C2 C3 C4 -8.2(7) .
C2 N1 C5 N2 0.7(4) .
C2 N1 C5 C6 -177.2(3) .
C2 C3 C4 O3 1.7(6) .
C2 C3 C4 O4 -177.4(4) .
C3 N2 C5 N1 -0.8(4) .
C3 N2 C5 C6 177.2(3) .
C5 N1 C2 C1 -177.2(3) .
C5 N1 C2 C3 -0.3(4) .
C5 N2 C3 C2 0.6(4) .
C5 N2 C3 C4 -175.6(3) .
C5 C6 C7 C8 -173.6(3) .
C5 C6 C11 C10 173.3(4) .
C6 C7 C8 C9 1.1(6) .
C7 C6 C11 C10 -1.8(6) .
C7 C8 C9 O5 175.7(4) .
C7 C8 C9 C10 -3.5(6) .
C8 C9 C10 C11 3.3(6) .
C9 C10 C11 C6 -0.6(6) .
C11 C6 C7 C8 1.6(6) .
C12 C13 C14 N4 -178.0(3) .
C12 C13 C14 C15 -4.0(6) .
C13 N3 C16 N4 -0.1(4) .
C13 N3 C16 C17 -176.3(3) .
C13 C14 C15 O8 5.9(6) .
C13 C14 C15 O9 -172.4(4) .
C14 N4 C16 N3 -0.1(4) .
C14 N4 C16 C17 176.3(3) .
C16 N3 C13 C12 178.2(3) .
C16 N3 C13 C14 0.2(4) .
C16 N4 C14 C13 0.2(4) .
C16 N4 C14 C15 -174.6(3) .
C16 C17 C18 C19 -175.0(3) .
C16 C17 C22 C21 175.3(3) .
C17 C18 C19 C20 -0.4(5) .
C18 C17 C22 C21 -2.1(5) .
C18 C19 C20 O10 179.4(3) .
C18 C19 C20 C21 -1.9(5) .
C19 C20 C21 C22 2.2(5) .
C20 C21 C22 C17 -0.2(5) .
C22 C17 C18 C19 2.3(5) .
C23 N5 C27 C26 3.7(6) .
C23 N5 C27 C28 -174.9(4) .
C23 C24 C25 C26 2.4(8) .
C24 C25 C26 C27 0.2(8) .
C25 C26 C27 N5 -3.3(7) .
C25 C26 C27 C28 175.2(4) .
C26 C27 C28 N6 177.1(4) .
C26 C27 C28 C29 -5.2(6) .
C27 N5 C23 C24 -0.9(6) .
C27 C28 C29 C30 -179.6(4) .
C28 N6 C32 C31 -1.8(7) .
C28 C29 C30 C31 0.0(8) .
C29 C30 C31 C32 1.1(8) .
C30 C31 C32 N6 -0.2(8) .
C32 N6 C28 C27 -179.4(3) .
C32 N6 C28 C29 2.9(6) .
C33 N7 C37 C36 -1.2(6) .
C33 N7 C37 C38 176.1(3) .
C33 C34 C35 C36 -0.9(7) .
C34 C35 C36 C37 -0.6(7) .
C35 C36 C37 N7 1.7(6) .
C35 C36 C37 C38 -175.4(4) .
C36 C37 C38 N8 -174.3(4) .
C36 C37 C38 C39 6.5(6) .
C37 N7 C33 C34 -0.5(6) .
C37 C38 C39 C40 176.5(4) .
C38 N8 C42 C41 -0.3(6) .
C38 C39 C40 C41 0.3(7) .
C39 C40 C41 C42 1.8(7) .
C40 C41 C42 N8 -1.9(7) .
C42 N8 C38 C37 -176.6(3) .
C42 N8 C38 C39 2.6(6) .
